data_7203981
loop_
_publ_author_name
'Ilczyszyn, Maria M.'
'Wierzejewska, Maria'
'Ciunik, Zbigniew'

_publ_section_title
;
 Crystal structure and vibrational spectra of bis(betaine) sulfamate
;
_journal_issue 15
_journal_name_full 'Physical Chemistry Chemical Physics'
_journal_page_first 3503
_journal_paper_doi 10.1039/b003284k
_journal_volume 2
_journal_year 2000
_chemical_formula_sum 'C10 H25 N3 O7 S'
_chemical_formula_weight 331.39
_chemical_name_systematic
;
 ?
;
_space_group_IT_number 14
_symmetry_space_group_name_Hall '-P 2ybc'
_symmetry_space_group_name_H-M 'P 1 21/c 1'
_atom_sites_solution_hydrogens geom
_atom_sites_solution_primary direct
_atom_sites_solution_secondary difmap
_audit_creation_method SHELXL-97
_cell_angle_alpha 90.00
_cell_angle_beta 112.240(10)
_cell_angle_gamma 90.00
_cell_formula_units_Z 4
_cell_length_a 13.5030(10)
_cell_length_b 8.4350(10)
_cell_length_c 14.8390(10)
_cell_measurement_temperature 250(2)
_cell_volume 1564.4(3)
_computing_structure_refinement 'SHELXL-97 (Sheldrick, 1997)'
_computing_structure_solution 'SHELXS-97 (Sheldrick, 1990)'
_diffrn_ambient_temperature 250(2)
_diffrn_measured_fraction_theta_full 0.840
_diffrn_measured_fraction_theta_max 0.840
_diffrn_radiation_monochromator graphite
_diffrn_radiation_source 'fine-focus sealed tube'
_diffrn_radiation_type MoK\a
_diffrn_radiation_wavelength 0.71073
_diffrn_reflns_av_R_equivalents 0.0150
_diffrn_reflns_av_sigmaI/netI 0.0123
_diffrn_reflns_limit_h_max 17
_diffrn_reflns_limit_h_min -12
_diffrn_reflns_limit_k_max 11
_diffrn_reflns_limit_k_min -11
_diffrn_reflns_limit_l_max 20
_diffrn_reflns_limit_l_min -19
_diffrn_reflns_number 10793
_diffrn_reflns_theta_full 29.08
_diffrn_reflns_theta_max 29.08
_diffrn_reflns_theta_min 2.98
_exptl_absorpt_coefficient_mu 0.243
_exptl_absorpt_correction_T_max 0.9308
_exptl_absorpt_correction_T_min 0.9308
_exptl_crystal_density_diffrn 1.407
_exptl_crystal_density_method 'not measured'
_exptl_crystal_F_000 712
_exptl_crystal_size_max 0.30
_exptl_crystal_size_mid 0.30
_exptl_crystal_size_min 0.30
_refine_diff_density_max 0.312
_refine_diff_density_min -0.370
_refine_diff_density_rms 0.044
_refine_ls_extinction_coef 0.022(3)
_refine_ls_extinction_expression Fc^*^=kFc[1+0.001xFc^2^\l^3^/sin(2\q)]^-1/4^
_refine_ls_extinction_method SHELXL
_refine_ls_goodness_of_fit_ref 1.077
_refine_ls_hydrogen_treatment mixed
_refine_ls_matrix_type full
_refine_ls_number_parameters 306
_refine_ls_number_reflns 3766
_refine_ls_number_restraints 0
_refine_ls_restrained_S_all 1.077
_refine_ls_R_factor_all 0.0366
_refine_ls_R_factor_gt 0.0327
_refine_ls_shift/su_max 0.004
_refine_ls_shift/su_mean 0.000
_refine_ls_structure_factor_coef Fsqd
_refine_ls_weighting_details 'w=1/[\s^2^(Fo^2^)+(0.0525P)^2^+0.4183P] where P=(Fo^2^+2Fc^2^)/3'
_refine_ls_weighting_scheme calc
_refine_ls_wR_factor_gt 0.0897
_refine_ls_wR_factor_ref 0.0954
_reflns_number_gt 3356
_reflns_number_total 3766
_reflns_threshold_expression >2sigma(I)
_cod_data_source_file b003284k.txt
_cod_data_source_block temp250K(1)
_cod_depositor_comments
;
The following automatic conversions were performed:

'_refine_ls_weighting_scheme' value 'calc
w=1/[\s^2^(Fo^2^)+(0.0525P)^2^+0.4183P] where P=(Fo^2^+2Fc^2^)/3' was
changed to 'calc'. New tag '_refine_ls_weighting_details' was
created. The value of the new tag was set to
'w=1/[\s^2^(Fo^2^)+(0.0525P)^2^+0.4183P] where P=(Fo^2^+2Fc^2^)/3'.

Automatic conversion script
Id: cif_fix_values 3143 2015-03-26 13:38:13Z robertas 
;
_cod_original_cell_volume 1564.4(2)
_cod_database_code 7203981

loop_
_symmetry_equiv_pos_as_xyz
'x, y, z'
'-x, y+1/2, -z+1/2'
'-x, -y, -z'
'x, -y-1/2, z-1/2'

loop_
_atom_site_label
_atom_site_type_symbol
_atom_site_fract_x
_atom_site_fract_y
_atom_site_fract_z
_atom_site_U_iso_or_equiv
_atom_site_adp_type
_atom_site_occupancy
_atom_site_calc_flag
_atom_site_refinement_flags
_atom_site_disorder_assembly
_atom_site_disorder_group
O1 O 0.41644(7) -0.56016(12) 0.49713(7) 0.0388(2) Uani 1 d . . .
O2 O 0.31870(7) -0.37645(11) 0.39249(7) 0.0345(2) Uani 1 d . . .
N1 N 0.12340(7) -0.52796(11) 0.39265(7) 0.0238(2) Uani 1 d . . .
C1 C 0.32885(9) -0.49628(14) 0.44107(8) 0.0254(2) Uani 1 d . . .
C2 C 0.23432(8) -0.59479(14) 0.44207(9) 0.0272(2) Uani 1 d . . .
C3 C 0.04785(10) -0.64413(17) 0.41007(11) 0.0362(3) Uani 1 d . . .
C4 C 0.11305(10) -0.37185(16) 0.43654(10) 0.0343(3) Uani 1 d . . .
C5 C 0.09282(11) -0.50951(19) 0.28514(9) 0.0362(3) Uani 1 d . . .
H1O H 0.5000 -0.5000 0.5000 0.102(12) Uiso 1 d S . .
H21 H 0.2372(13) -0.694(2) 0.4112(12) 0.046(4) Uiso 1 d . . .
H22 H 0.2447(13) -0.610(2) 0.5094(13) 0.042(4) Uiso 1 d . . .
H31 H -0.0264(13) -0.607(2) 0.3775(12) 0.043(4) Uiso 1 d . . .
H32 H 0.0694(13) -0.653(2) 0.4812(12) 0.042(4) Uiso 1 d . . .
H33 H 0.0602(14) -0.740(2) 0.3844(13) 0.049(5) Uiso 1 d . . .
H41 H 0.1554(14) -0.296(2) 0.4190(12) 0.047(4) Uiso 1 d . . .
H42 H 0.1355(13) -0.389(2) 0.5079(13) 0.044(4) Uiso 1 d . . .
H43 H 0.0400(15) -0.338(2) 0.4081(13) 0.049(5) Uiso 1 d . . .
H51 H 0.0154(15) -0.475(2) 0.2547(14) 0.047(5) Uiso 1 d . . .
H52 H 0.1063(14) -0.609(2) 0.2582(13) 0.050(5) Uiso 1 d . . .
H53 H 0.1371(14) -0.425(2) 0.2750(13) 0.046(5) Uiso 1 d . . .
O3 O 0.08318(7) -0.02667(13) 0.56903(7) 0.0389(2) Uani 1 d . . .
O4 O 0.18020(7) 0.01717(12) 0.47831(6) 0.0356(2) Uani 1 d . . .
N2 N 0.37614(7) -0.02215(12) 0.65109(7) 0.0262(2) Uani 1 d . . .
C6 C 0.17056(9) -0.00790(13) 0.55548(8) 0.0246(2) Uani 1 d . . .
C7 C 0.26523(9) -0.01888(16) 0.65266(9) 0.0293(2) Uani 1 d . . .
C8 C 0.39298(11) -0.16435(16) 0.59865(12) 0.0379(3) Uani 1 d . . .
C9 C 0.40110(11) 0.12405(17) 0.60633(12) 0.0400(3) Uani 1 d . . .
C10 C 0.45161(11) -0.0276(2) 0.75609(10) 0.0434(3) Uani 1 d . . .
H3O H 0.0000 0.0000 0.5000 0.101(12) Uiso 1 d S . .
H71 H 0.2582(13) -0.118(2) 0.6839(12) 0.041(4) Uiso 1 d . . .
H72 H 0.2626(14) 0.070(2) 0.6891(13) 0.044(4) Uiso 1 d . . .
H81 H 0.4689(14) -0.167(2) 0.6072(12) 0.046(4) Uiso 1 d . . .
H82 H 0.3725(13) -0.250(2) 0.6272(12) 0.042(4) Uiso 1 d . . .
H83 H 0.3510(14) -0.155(2) 0.5342(13) 0.045(4) Uiso 1 d . . .
H91 H 0.3601(14) 0.119(2) 0.5383(14) 0.048(5) Uiso 1 d . . .
H92 H 0.3835(15) 0.217(2) 0.6376(14) 0.059(5) Uiso 1 d . . .
H93 H 0.4777(15) 0.120(2) 0.6167(13) 0.050(5) Uiso 1 d . . .
H101 H 0.5209(16) -0.033(2) 0.7558(14) 0.051(5) Uiso 1 d . . .
H102 H 0.4376(17) 0.073(3) 0.7887(16) 0.069(6) Uiso 1 d . . .
H103 H 0.4342(14) -0.124(2) 0.7819(13) 0.050(5) Uiso 1 d . . .
S1 S 0.24709(2) 0.05703(3) 0.23549(2) 0.02813(11) Uani 1 d . . .
O1S O 0.28318(16) -0.0365(2) 0.17232(11) 0.0527(4) Uani 0.946(4) d P . .
O2S O 0.33171(10) 0.15265(19) 0.30258(13) 0.0526(4) Uani 0.946(4) d P . .
O3S O 0.15266(10) 0.14999(15) 0.18343(14) 0.0579(4) Uani 0.946(4) d P . .
N1S N 0.20615(10) -0.07613(16) 0.29459(9) 0.0363(3) Uani 0.946(4) d P . .
H1N H 0.2590(16) -0.149(2) 0.3181(14) 0.052(5) Uiso 1 d . . .
H2N H 0.1976(17) -0.032(2) 0.3394(16) 0.059(6) Uiso 1 d . . .
O1S' O 0.245(2) -0.055(4) 0.164(2) 0.049(8) Uiso 0.054(4) d P . .
O2S' O 0.327(3) 0.182(5) 0.264(3) 0.085(13) Uiso 0.054(4) d P . .
O3S' O 0.148(2) 0.123(3) 0.228(2) 0.050(6) Uiso 0.054(4) d P . .
N1S' N 0.298(2) -0.034(3) 0.3423(19) 0.048(7) Uiso 0.054(4) d P . .

loop_
_atom_site_aniso_label
_atom_site_aniso_U_11
_atom_site_aniso_U_22
_atom_site_aniso_U_33
_atom_site_aniso_U_23
_atom_site_aniso_U_13
_atom_site_aniso_U_12
O1 0.0178(4) 0.0464(6) 0.0465(5) 0.0149(4) 0.0058(4) -0.0004(3)
O2 0.0283(4) 0.0349(5) 0.0414(5) 0.0085(4) 0.0145(4) 0.0005(3)
N1 0.0184(4) 0.0278(5) 0.0256(4) 0.0017(3) 0.0089(3) 0.0009(3)
C1 0.0210(5) 0.0291(5) 0.0265(5) -0.0012(4) 0.0096(4) -0.0002(4)
C2 0.0182(5) 0.0292(5) 0.0328(6) 0.0051(4) 0.0081(4) 0.0019(4)
C3 0.0220(5) 0.0388(7) 0.0483(8) 0.0094(6) 0.0139(5) -0.0037(5)
C4 0.0294(6) 0.0344(6) 0.0418(7) -0.0049(5) 0.0166(5) 0.0042(5)
C5 0.0282(6) 0.0531(8) 0.0246(6) 0.0007(5) 0.0071(5) -0.0014(5)
O3 0.0189(4) 0.0640(6) 0.0308(5) 0.0060(4) 0.0060(3) -0.0023(4)
O4 0.0299(4) 0.0490(5) 0.0272(4) 0.0043(4) 0.0100(4) 0.0023(4)
N2 0.0179(4) 0.0292(5) 0.0298(5) 0.0030(4) 0.0071(4) 0.0001(3)
C6 0.0207(5) 0.0247(5) 0.0266(5) 0.0010(4) 0.0070(4) 0.0005(4)
C7 0.0185(5) 0.0425(7) 0.0263(5) 0.0030(5) 0.0075(4) 0.0015(4)
C8 0.0309(6) 0.0306(6) 0.0522(8) -0.0037(5) 0.0158(6) 0.0037(5)
C9 0.0311(6) 0.0323(7) 0.0545(8) 0.0079(6) 0.0139(6) -0.0066(5)
C10 0.0214(6) 0.0686(10) 0.0335(7) 0.0069(6) 0.0029(5) 0.0014(6)
S1 0.02328(16) 0.03123(18) 0.02954(17) -0.00014(10) 0.00960(12) -0.00126(10)
O1S 0.0571(10) 0.0691(9) 0.0432(7) -0.0133(6) 0.0319(7) -0.0029(8)
O2S 0.0375(6) 0.0608(8) 0.0554(9) -0.0171(7) 0.0130(6) -0.0206(5)
O3S 0.0354(6) 0.0451(7) 0.0798(11) 0.0223(7) 0.0066(6) 0.0079(5)
N1S 0.0392(7) 0.0382(7) 0.0342(6) 0.0049(5) 0.0169(5) -0.0007(5)

loop_
_atom_type_symbol
_atom_type_description
_atom_type_scat_dispersion_real
_atom_type_scat_dispersion_imag
_atom_type_scat_source
C C 0.0033 0.0016 'International Tables Vol C Tables 4.2.6.8 and 6.1.1.4'
H H 0.0000 0.0000 'International Tables Vol C Tables 4.2.6.8 and 6.1.1.4'
N N 0.0061 0.0033 'International Tables Vol C Tables 4.2.6.8 and 6.1.1.4'
O O 0.0106 0.0060 'International Tables Vol C Tables 4.2.6.8 and 6.1.1.4'
S S 0.1246 0.1234 'International Tables Vol C Tables 4.2.6.8 and 6.1.1.4'

loop_
_geom_angle_atom_site_label_1
_geom_angle_atom_site_label_2
_geom_angle_atom_site_label_3
_geom_angle
_geom_angle_site_symmetry_1
_geom_angle_site_symmetry_3
_geom_angle_publ_flag
C5 N1 C4 109.77(10) . . ?
C5 N1 C3 108.61(10) . . ?
C4 N1 C3 108.44(10) . . ?
C5 N1 C2 112.35(9) . . ?
C4 N1 C2 110.88(9) . . ?
C3 N1 C2 106.64(9) . . ?
O2 C1 O1 127.11(11) . . ?
O2 C1 C2 123.33(10) . . ?
O1 C1 C2 109.56(10) . . ?
N1 C2 C1 118.18(9) . . ?
C8 N2 C9 109.02(11) . . ?
C8 N2 C10 109.73(11) . . ?
C9 N2 C10 107.84(11) . . ?
C8 N2 C7 111.78(10) . . ?
C9 N2 C7 112.55(10) . . ?
C10 N2 C7 105.78(9) . . ?
O4 C6 O3 127.00(11) . . ?
O4 C6 C7 123.32(10) . . ?
O3 C6 C7 109.67(10) . . ?
N2 C7 C6 117.95(10) . . ?
O3S' S1 O1S' 116.6(16) . . ?
O3S' S1 O1S 134.7(10) . . ?
O1S' S1 O1S 20.7(12) . . ?
O3S' S1 O2S 108.4(10) . . ?
O1S' S1 O2S 132.8(12) . . ?
O1S S1 O2S 112.30(10) . . ?
O3S' S1 O3S 29.2(12) . . ?
O1S' S1 O3S 101.3(13) . . ?
O1S S1 O3S 113.30(10) . . ?
O2S S1 O3S 111.89(9) . . ?
O3S' S1 O2S' 109(2) . . ?
O1S' S1 O2S' 120(2) . . ?
O1S S1 O2S' 100.7(17) . . ?
O2S S1 O2S' 24.3(17) . . ?
O3S S1 O2S' 99.8(17) . . ?
O3S' S1 N1S 79.2(13) . . ?
O1S' S1 N1S 91.5(13) . . ?
O1S S1 N1S 103.71(9) . . ?
O2S S1 N1S 110.60(9) . . ?
O3S S1 N1S 104.41(8) . . ?
O2S' S1 N1S 134.9(17) . . ?
O3S' S1 N1S' 107.3(15) . . ?
O1S' S1 N1S' 107.0(16) . . ?
O1S S1 N1S' 104.4(9) . . ?
O2S S1 N1S' 70.4(9) . . ?
O3S S1 N1S' 136.4(9) . . ?
O2S' S1 N1S' 93.8(19) . . ?
N1S S1 N1S' 43.6(9) . . ?
O1S' O1S S1 76(4) . . ?
O2S' O2S S1 79(4) . . ?
O2S' O2S N1S' 136(4) . . ?
S1 O2S N1S' 60.3(9) . . ?
O3S' O3S S1 73(2) . . ?
N1S' N1S S1 68.8(12) . . ?
O1S O1S' S1 83(4) . . ?
O2S O2S' S1 77(4) . . ?
O3S O3S' S1 78(2) . . ?
N1S N1S' S1 67.6(12) . . ?
N1S N1S' O2S 113.1(18) . . ?
S1 N1S' O2S 49.2(7) . . ?

loop_
_geom_bond_atom_site_label_1
_geom_bond_atom_site_label_2
_geom_bond_distance
_geom_bond_site_symmetry_2
_geom_bond_publ_flag
O1 C1 1.2793(14) . ?
O2 C1 1.2187(15) . ?
N1 C5 1.4970(15) . ?
N1 C4 1.4989(16) . ?
N1 C3 1.5057(15) . ?
N1 C2 1.5058(13) . ?
C1 C2 1.5278(15) . ?
O3 C6 1.2796(14) . ?
O4 C6 1.2191(14) . ?
N2 C8 1.4933(16) . ?
N2 C9 1.4983(16) . ?
N2 C10 1.5055(16) . ?
N2 C7 1.5069(14) . ?
C6 C7 1.5253(16) . ?
S1 O3S' 1.41(2) . ?
S1 O1S' 1.41(3) . ?
S1 O1S 1.4439(13) . ?
S1 O2S 1.4443(12) . ?
S1 O3S 1.4463(12) . ?
S1 O2S' 1.46(4) . ?
S1 N1S 1.6441(12) . ?
S1 N1S' 1.66(3) . ?
O1S O1S' 0.51(3) . ?
O2S O2S' 0.61(4) . ?
O2S N1S' 1.80(3) . ?
O3S O3S' 0.72(3) . ?
N1S N1S' 1.23(3) . ?

loop_
_geom_torsion_atom_site_label_1
_geom_torsion_atom_site_label_2
_geom_torsion_atom_site_label_3
_geom_torsion_atom_site_label_4
_geom_torsion
_geom_torsion_site_symmetry_1
_geom_torsion_site_symmetry_2
_geom_torsion_site_symmetry_3
_geom_torsion_site_symmetry_4
_geom_torsion_publ_flag
C5 N1 C2 C1 64.42(14) . . . . ?
C4 N1 C2 C1 -58.83(13) . . . . ?
C3 N1 C2 C1 -176.70(11) . . . . ?
O2 C1 C2 N1 -9.41(17) . . . . ?
O1 C1 C2 N1 171.15(10) . . . . ?
C8 N2 C7 C6 -62.46(14) . . . . ?
C9 N2 C7 C6 60.63(15) . . . . ?
C10 N2 C7 C6 178.15(12) . . . . ?
O4 C6 C7 N2 -9.01(18) . . . . ?
O3 C6 C7 N2 171.84(11) . . . . ?
O3S' S1 O1S O1S' -33(4) . . . . ?
O2S S1 O1S O1S' 175(4) . . . . ?
O3S S1 O1S O1S' -57(4) . . . . ?
O2S' S1 O1S O1S' -163(4) . . . . ?
N1S S1 O1S O1S' 55(4) . . . . ?
N1S' S1 O1S O1S' 100(4) . . . . ?
O3S' S1 O2S O2S' -95(5) . . . . ?
O1S' S1 O2S O2S' 68(5) . . . . ?
O1S S1 O2S O2S' 65(4) . . . . ?
O3S S1 O2S O2S' -64(4) . . . . ?
N1S S1 O2S O2S' -180(4) . . . . ?
N1S' S1 O2S O2S' 163(4) . . . . ?
O3S' S1 O2S N1S' 102.4(16) . . . . ?
O1S' S1 O2S N1S' -95(2) . . . . ?
O1S S1 O2S N1S' -98.0(10) . . . . ?
O3S S1 O2S N1S' 133.2(10) . . . . ?
O2S' S1 O2S N1S' -163(4) . . . . ?
N1S S1 O2S N1S' 17.3(10) . . . . ?
O1S' S1 O3S O3S' 125(3) . . . . ?
O1S S1 O3S O3S' 143(2) . . . . ?
O2S S1 O3S O3S' -89(2) . . . . ?
O2S' S1 O3S O3S' -111(3) . . . . ?
N1S S1 O3S O3S' 31(2) . . . . ?
N1S' S1 O3S O3S' -5(3) . . . . ?
O3S' S1 N1S N1S' -129.7(17) . . . . ?
O1S' S1 N1S N1S' 113.5(18) . . . . ?
O1S S1 N1S N1S' 96.6(13) . . . . ?
O2S S1 N1S N1S' -24.0(13) . . . . ?
O3S S1 N1S N1S' -144.5(13) . . . . ?
O2S' S1 N1S N1S' -24(3) . . . . ?
O3S' S1 O1S' O1S 154(3) . . . . ?
O2S S1 O1S' O1S -7(5) . . . . ?
O3S S1 O1S' O1S 128(3) . . . . ?
O2S' S1 O1S' O1S 19(5) . . . . ?
N1S S1 O1S' O1S -127(4) . . . . ?
N1S' S1 O1S' O1S -86(4) . . . . ?
N1S' O2S O2S' S1 21(5) . . . . ?
O3S' S1 O2S' O2S 94(4) . . . . ?
O1S' S1 O2S' O2S -128(4) . . . . ?
O1S S1 O2S' O2S -121(4) . . . . ?
O3S S1 O2S' O2S 122(4) . . . . ?
N1S S1 O2S' O2S 0(6) . . . . ?
N1S' S1 O2S' O2S -16(4) . . . . ?
O1S' S1 O3S' O3S -63(3) . . . . ?
O1S S1 O3S' O3S -51(3) . . . . ?
O2S S1 O3S' O3S 102.2(18) . . . . ?
O2S' S1 O3S' O3S 77(3) . . . . ?
N1S S1 O3S' O3S -150(2) . . . . ?
N1S' S1 O3S' O3S 176.7(18) . . . . ?
S1 N1S N1S' O2S 19.4(10) . . . . ?
O3S' S1 N1S' N1S 52.3(16) . . . . ?
O1S' S1 N1S' N1S -73.6(17) . . . . ?
O1S S1 N1S' N1S -94.9(10) . . . . ?
O2S S1 N1S' N1S 156.2(13) . . . . ?
O3S S1 N1S' N1S 54.6(17) . . . . ?
O2S' S1 N1S' N1S 163(2) . . . . ?
O3S' S1 N1S' O2S -103.9(11) . . . . ?
O1S' S1 N1S' O2S 130.2(13) . . . . ?
O1S S1 N1S' O2S 108.9(3) . . . . ?
O3S S1 N1S' O2S -101.6(10) . . . . ?
O2S' S1 N1S' O2S 6.9(18) . . . . ?
N1S S1 N1S' O2S -156.2(13) . . . . ?
O2S' O2S N1S' N1S -48(6) . . . . ?
S1 O2S N1S' N1S -23.9(13) . . . . ?
O2S' O2S N1S' S1 -24(6) . . . . ?
